data_4107470
loop_
_publ_author_name
'Sergey L. Veber'
'Matvey V. Fedin'
'Alexey I. Potapov'
'Ksenia Yu. Maryunina'
'Galina V. Romanenko'
'Renad Z. Sagdeev'
'Victor I. Ovcharenko'
'Daniella Goldfarb'
'Elena G. Bagryanskaya'

_publ_section_title
;
 High-Field EPR Reveals the Strongly Temperature-Dependent Exchange
 Interaction in "Breathing" Crystals Cu(hfac)2LR
;
_journal_name_full 'Journal of the American Chemical Society'
_journal_page_first 2444
_journal_page_last 2445
_journal_paper_doi 10.1021/ja710773u
_journal_volume 130
_journal_year 2008
_chemical_formula_sum 'C28 H34 Cu F12 N4 O6'
_chemical_formula_weight 814.13
_chemical_name_systematic
; 
 ? 
;
_space_group_IT_number 2
_symmetry_cell_setting triclinic
_symmetry_space_group_name_Hall '-P 1'
_symmetry_space_group_name_H-M 'P -1'
_atom_sites_solution_hydrogens geom
_atom_sites_solution_primary direct
_atom_sites_solution_secondary difmap
_audit_creation_method SHELXL-97
_cell_angle_alpha 98.807(2)
_cell_angle_beta 96.408(2)
_cell_angle_gamma 112.541(2)
_cell_formula_units_Z 2
_cell_length_a 11.0009(16)
_cell_length_b 13.3437(19)
_cell_length_c 13.4475(19)
_cell_measurement_reflns_used 6040
_cell_measurement_temperature 175(2)
_cell_measurement_theta_max 23.31
_cell_measurement_theta_min 2.53
_cell_volume 1770.1(4)
_computing_cell_refinement 'Bruker SMART'
_computing_data_collection 'Bruker SMART'
_computing_data_reduction 'Bruker SAINT'
_computing_molecular_graphics 'Bruker SHELXTL'
_computing_publication_material 'Bruker SHELXTL'
_computing_structure_refinement 'SHELXL-97 (Sheldrick, 1997)'
_computing_structure_solution 'SHELXS-97 (Sheldrick, 1990)'
_diffrn_ambient_temperature 175(2)
_diffrn_measured_fraction_theta_full 0.996
_diffrn_measured_fraction_theta_max 0.996
_diffrn_measurement_device_type 'CCD area detector'
_diffrn_measurement_method 'phi and omega scans'
_diffrn_radiation_monochromator graphite
_diffrn_radiation_source 'fine-focus sealed tube'
_diffrn_radiation_type MoK\a
_diffrn_radiation_wavelength 0.71073
_diffrn_reflns_av_R_equivalents 0.0909
_diffrn_reflns_av_sigmaI/netI 0.0702
_diffrn_reflns_limit_h_max 12
_diffrn_reflns_limit_h_min -12
_diffrn_reflns_limit_k_max 14
_diffrn_reflns_limit_k_min -14
_diffrn_reflns_limit_l_max 14
_diffrn_reflns_limit_l_min -14
_diffrn_reflns_number 13809
_diffrn_reflns_theta_full 23.32
_diffrn_reflns_theta_max 23.32
_diffrn_reflns_theta_min 2.04
_exptl_absorpt_coefficient_mu 0.725
_exptl_absorpt_correction_type none
_exptl_crystal_colour dark
_exptl_crystal_density_diffrn 1.528
_exptl_crystal_description prizm
_exptl_crystal_F_000 830
_refine_diff_density_max 0.603
_refine_diff_density_min -0.472
_refine_diff_density_rms 0.075
_refine_ls_extinction_coef 0.0000(10)
_refine_ls_extinction_expression Fc^*^=kFc[1+0.001xFc^2^\l^3^/sin(2\q)]^-1/4^
_refine_ls_extinction_method SHELXL
_refine_ls_goodness_of_fit_ref 0.950
_refine_ls_hydrogen_treatment mixed
_refine_ls_matrix_type full
_refine_ls_number_parameters 660
_refine_ls_number_reflns 5112
_refine_ls_number_restraints 0
_refine_ls_restrained_S_all 0.950
_refine_ls_R_factor_all 0.0604
_refine_ls_R_factor_gt 0.0531
_refine_ls_shift/su_max 1.867
_refine_ls_shift/su_mean 0.029
_refine_ls_structure_factor_coef Fsqd
_refine_ls_weighting_details 'calc w=1/[\s^2^(Fo^2^)+(0.1166P)^2^+0.0906P] where P=(Fo^2^+2Fc^2^)/3'
_refine_ls_weighting_scheme calc
_refine_ls_wR_factor_gt 0.1461
_refine_ls_wR_factor_ref 0.1534
_reflns_number_gt 4256
_reflns_number_total 5112
_reflns_threshold_expression >2sigma(I)
_cod_data_source_file ja710773u-file001_3.cif
_cod_data_source_block 594b
_cod_database_code 4107470

loop_
_symmetry_equiv_pos_as_xyz
'x, y, z'
'-x, -y, -z'

loop_
_atom_site_label
_atom_site_type_symbol
_atom_site_fract_x
_atom_site_fract_y
_atom_site_fract_z
_atom_site_U_iso_or_equiv
_atom_site_adp_type
_atom_site_occupancy
_atom_site_symmetry_multiplicity
_atom_site_calc_flag
_atom_site_refinement_flags
Cu1 Cu 0.5000 0.5000 0.5000 0.0309(2) Uani 1 2 d S
O1 O 0.3728(2) 0.47265(17) 0.37391(16) 0.0380(6) Uani 1 1 d .
C1 C 0.2074(4) 0.4827(3) 0.2559(3) 0.0523(10) Uani 1 1 d .
F1 F 0.2922(12) 0.5217(13) 0.1966(11) 0.094(5) Uani 0.50 1 d P
F2 F 0.1176(17) 0.5254(9) 0.2447(12) 0.073(4) Uani 0.50 1 d P
F3 F 0.143(2) 0.3777(14) 0.2203(16) 0.100(7) Uani 0.50 1 d P
F1A F 0.2890(14) 0.5405(11) 0.2005(11) 0.109(6) Uani 0.50 1 d P
F2A F 0.1059(19) 0.5088(16) 0.2499(14) 0.140(8) Uani 0.50 1 d P
F3A F 0.167(2) 0.3788(17) 0.2099(16) 0.075(5) Uani 0.50 1 d P
C2 C 0.2814(3) 0.5067(3) 0.3661(3) 0.0378(8) Uani 1 1 d .
C3 C 0.2406(4) 0.5605(3) 0.4432(3) 0.0463(9) Uani 1 1 d .
H3A H 0.169(4) 0.576(3) 0.424(3) 0.052(11) Uiso 1 1 d .
C4 C 0.3012(3) 0.5842(3) 0.5451(3) 0.0389(8) Uani 1 1 d .
C5 C 0.2547(5) 0.6487(4) 0.6248(3) 0.0589(11) Uani 1 1 d .
F4 F 0.1661(14) 0.6804(11) 0.5919(10) 0.094(5) Uani 0.50 1 d P
F5 F 0.3666(11) 0.7478(11) 0.6715(10) 0.086(3) Uani 0.50 1 d P
F6 F 0.2281(16) 0.6028(11) 0.7019(12) 0.079(5) Uani 0.50 1 d P
F4A F 0.2566(19) 0.6161(16) 0.7095(12) 0.109(7) Uani 0.50 1 d P
F5A F 0.3066(17) 0.7483(10) 0.6327(12) 0.136(6) Uani 0.50 1 d P
F6A F 0.1168(14) 0.6171(10) 0.5954(12) 0.102(4) Uani 0.50 1 d P
O2 O 0.3947(2) 0.56046(18) 0.58231(17) 0.0376(6) Uani 1 1 d .
Cu2 Cu 1.0000 1.0000 1.0000 0.0380(2) Uani 1 2 d S
O3 O 1.0321(2) 1.14133(19) 0.95634(17) 0.0409(6) Uani 1 1 d .
C6 C 1.0335(5) 1.3160(3) 0.9524(3) 0.0583(11) Uani 1 1 d .
F7 F 1.1572(18) 1.3463(17) 0.9460(17) 0.112(7) Uani 0.50 1 d P
F8 F 1.0170(18) 1.3940(11) 1.0141(12) 0.069(3) Uani 0.50 1 d P
F9 F 0.980(2) 1.3053(12) 0.8619(14) 0.113(8) Uani 0.50 1 d P
F7A F 0.988(3) 1.3011(17) 0.8513(15) 0.108(8) Uani 0.50 1 d P
F8A F 1.166(2) 1.3673(18) 0.9764(16) 0.102(7) Uani 0.50 1 d P
F9A F 0.992(2) 1.3910(15) 0.9930(14) 0.114(7) Uani 0.50 1 d P
C7 C 0.9796(4) 1.2059(3) 0.9872(2) 0.0400(8) Uani 1 1 d .
C8 C 0.8772(4) 1.1853(3) 1.0445(3) 0.0474(10) Uani 1 1 d .
H8A H 0.846(4) 1.231(3) 1.057(3) 0.051(11) Uiso 1 1 d .
C9 C 0.8198(3) 1.0870(3) 1.0745(2) 0.0378(8) Uani 1 1 d .
C10 C 0.7023(4) 1.0677(4) 1.1311(3) 0.0531(11) Uani 1 1 d .
F10 F 0.740(2) 1.070(2) 1.2257(10) 0.081(6) Uani 0.50 1 d P
F11 F 0.6043(15) 0.9694(12) 1.0943(14) 0.101(6) Uani 0.50 1 d P
F12 F 0.6448(19) 1.1361(17) 1.1327(13) 0.071(4) Uani 0.50 1 d P
F10A F 0.680(2) 1.1605(19) 1.1448(15) 0.106(7) Uani 0.50 1 d P
F11A F 0.724(3) 1.041(2) 1.2203(16) 0.091(6) Uani 0.50 1 d P
F12A F 0.5942(16) 0.9884(16) 1.0765(15) 0.116(7) Uani 0.50 1 d P
O4 O 0.8504(2) 1.00428(18) 1.06091(17) 0.0380(6) Uani 1 1 d .
O01 O 0.5951(2) 0.68137(19) 0.48118(17) 0.0420(6) Uani 1 1 d .
N1 N 0.7201(3) 0.7321(2) 0.4741(2) 0.0360(7) Uani 1 1 d .
C01 C 0.7613(3) 0.7486(3) 0.3731(2) 0.0396(8) Uani 1 1 d .
C02 C 0.6891(4) 0.6414(3) 0.2916(3) 0.0488(10) Uani 1 1 d .
H02B H 0.588(4) 0.618(3) 0.277(3) 0.044(10) Uiso 1 1 d .
H02C H 0.708(4) 0.570(3) 0.313(3) 0.062(11) Uiso 1 1 d .
H02D H 0.715(3) 0.657(3) 0.231(3) 0.035(9) Uiso 1 1 d .
C03 C 0.7229(5) 0.8407(4) 0.3450(4) 0.0529(10) Uani 1 1 d .
H03A H 0.636(5) 0.815(3) 0.341(3) 0.060(13) Uiso 1 1 d .
H03B H 0.745(4) 0.848(3) 0.279(3) 0.051(11) Uiso 1 1 d .
H03C H 0.774(4) 0.917(3) 0.394(3) 0.065(12) Uiso 1 1 d .
C04 C 0.9152(3) 0.7855(3) 0.4036(2) 0.0377(8) Uani 1 1 d .
C05 C 0.9598(5) 0.6897(3) 0.3963(3) 0.0465(9) Uani 1 1 d .
H05A H 1.058(4) 0.721(3) 0.424(3) 0.057(11) Uiso 1 1 d .
H05B H 0.949(4) 0.657(3) 0.327(3) 0.056(11) Uiso 1 1 d .
H05C H 0.904(4) 0.636(3) 0.427(3) 0.046(10) Uiso 1 1 d .
C06 C 0.9996(4) 0.8747(4) 0.3530(3) 0.0488(9) Uani 1 1 d .
H06A H 1.100(5) 0.895(4) 0.381(4) 0.089(15) Uiso 1 1 d .
H06B H 0.986(3) 0.938(3) 0.357(3) 0.043(10) Uiso 1 1 d .
H06C H 0.979(3) 0.853(3) 0.283(3) 0.040(10) Uiso 1 1 d .
N2 N 0.9352(3) 0.8319(2) 0.5165(2) 0.0367(7) Uani 1 1 d .
O02 O 1.0515(2) 0.8906(2) 0.57044(18) 0.0459(6) Uani 1 1 d .
C07 C 0.8194(3) 0.7927(3) 0.5531(2) 0.0345(8) Uani 1 1 d .
C08 C 0.8082(3) 0.8147(3) 0.6588(2) 0.0326(7) Uani 1 1 d .
C09 C 0.9083(4) 0.8794(3) 0.7444(2) 0.0349(8) Uani 1 1 d .
H09A H 0.990(4) 0.912(3) 0.746(3) 0.056(12) Uiso 1 1 d .
N4 N 0.7258(3) 0.8175(2) 0.8006(2) 0.0427(7) Uani 1 1 d .
N3 N 0.8590(3) 0.8826(2) 0.8298(2) 0.0376(7) Uani 1 1 d .
C041 C 0.6374(5) 0.7962(4) 0.8761(4) 0.0580(12) Uani 1 1 d .
H04A H 0.595(5) 0.836(4) 0.854(4) 0.080(18) Uiso 1 1 d .
H04B H 0.688(5) 0.837(4) 0.936(4) 0.077(15) Uiso 1 1 d .
C042 C 0.5650(7) 0.6790(5) 0.8755(5) 0.101(2) Uani 1 1 d .
H04C H 0.6302 0.6501 0.9014 0.13(3) Uiso 1 1 calc R
H04D H 0.5249 0.6385 0.8038 0.24(5) Uiso 1 1 calc R
C043 C 0.4350(16) 0.6482(14) 0.9499(7) 0.196(6) Uani 1 1 d .
H04E H 0.3838 0.6950 0.9470 0.15(3) Uiso 1 1 calc R
H04T H 0.3744 0.5685 0.9366 0.12(3) Uiso 1 1 calc R
C044 C 0.5182(12) 0.6777(13) 1.0224(15) 0.220(7) Uani 1 1 d .
H04F H 0.4772 0.6720 1.0835 0.47(14) Uiso 1 1 calc R
H04G H 0.5793 0.7551 1.0270 0.45(13) Uiso 1 1 calc R
H04H H 0.5684 0.6308 1.0179 0.24(5) Uiso 1 1 calc R
C010 C 0.6931(4) 0.7769(3) 0.7002(3) 0.0424(9) Uani 1 1 d .
H01A H 0.618(3) 0.738(3) 0.668(2) 0.028(9) Uiso 1 1 d .
C1S C 0.6608(10) 1.0515(10) 0.7729(9) 0.174(4) Uani 1 1 d .
H1SA H 0.6845 1.0672 0.8477 2.0(11) Uiso 1 1 calc R
H1SB H 0.7344 1.0429 0.7429 0.36(8) Uiso 1 1 calc R
H1SC H 0.5794 0.9828 0.7493 1.8(10) Uiso 1 1 calc R
C2S C 0.6361(12) 1.1468(12) 0.7399(14) 0.208(6) Uani 1 1 d .
H2SA H 0.7167 1.2176 0.7612 0.22(5) Uiso 1 1 calc R
H2SB H 0.5596 1.1560 0.7661 0.25(5) Uiso 1 1 calc R
C3S C 0.6029(14) 1.1021(16) 0.6199(11) 0.222(8) Uani 1 1 d .
H3SA H 0.5926 1.1656 0.5965 2.0(14) Uiso 1 1 calc R
H3SB H 0.6920 1.1083 0.6069 0.7(2) Uiso 1 1 calc R
C4S C 0.530(2) 1.0259(16) 0.5489(10) 0.272(9) Uani 1 1 d .
H4SA H 0.4479 1.0051 0.5787 0.22(6) Uiso 1 1 calc R
H4SB H 0.5663 0.9712 0.5641 0.20(5) Uiso 1 1 calc R

loop_
_atom_site_aniso_label
_atom_site_aniso_U_11
_atom_site_aniso_U_22
_atom_site_aniso_U_33
_atom_site_aniso_U_23
_atom_site_aniso_U_13
_atom_site_aniso_U_12
Cu1 0.0256(3) 0.0349(3) 0.0277(3) 0.0003(2) 0.0011(2) 0.0111(2)
O1 0.0356(13) 0.0394(13) 0.0339(13) 0.0005(10) 0.0001(10) 0.0143(11)
C1 0.061(3) 0.057(3) 0.042(2) 0.006(2) -0.001(2) 0.032(2)
F1 0.091(8) 0.177(13) 0.048(6) 0.037(7) 0.026(6) 0.082(9)
F2 0.113(10) 0.080(4) 0.046(7) 0.003(4) -0.018(5) 0.072(5)
F3 0.123(11) 0.041(7) 0.080(11) -0.005(6) -0.064(8) 0.002(6)
F1A 0.133(12) 0.078(5) 0.052(7) 0.037(4) -0.021(6) -0.023(6)
F2A 0.120(12) 0.29(2) 0.053(8) -0.003(10) -0.016(7) 0.157(13)
F3A 0.106(8) 0.082(10) 0.037(5) -0.013(5) -0.018(5) 0.058(8)
C2 0.0373(19) 0.0333(17) 0.0384(19) 0.0065(15) 0.0018(15) 0.0117(15)
C3 0.049(2) 0.054(2) 0.043(2) 0.0069(17) 0.0027(17) 0.0304(19)
C4 0.0367(19) 0.0393(19) 0.039(2) 0.0076(15) 0.0067(15) 0.0139(16)
C5 0.066(3) 0.073(3) 0.047(3) 0.005(2) 0.007(2) 0.042(3)
F4 0.122(11) 0.147(11) 0.057(4) -0.006(8) -0.003(7) 0.117(10)
F5 0.079(5) 0.066(5) 0.094(6) -0.033(5) 0.015(4) 0.028(4)
F6 0.114(8) 0.073(5) 0.082(11) 0.035(5) 0.074(8) 0.051(5)
F4A 0.144(11) 0.195(15) 0.036(6) 0.016(7) 0.010(6) 0.125(11)
F5A 0.209(18) 0.048(6) 0.164(15) 0.017(8) 0.115(13) 0.049(10)
F6A 0.092(8) 0.168(11) 0.073(5) 0.000(9) 0.018(5) 0.090(8)
O2 0.0341(13) 0.0417(13) 0.0336(12) 0.0067(10) 0.0019(10) 0.0134(11)
Cu2 0.0447(4) 0.0401(4) 0.0410(4) 0.0105(3) 0.0162(3) 0.0271(3)
O3 0.0520(14) 0.0434(13) 0.0353(13) 0.0068(10) 0.0114(11) 0.0279(12)
C6 0.094(4) 0.053(3) 0.043(3) 0.011(2) 0.019(3) 0.043(3)
F7 0.111(13) 0.059(8) 0.21(2) 0.068(11) 0.103(13) 0.051(9)
F8 0.125(6) 0.035(4) 0.044(4) 0.003(3) 0.004(4) 0.035(4)
F9 0.220(19) 0.048(6) 0.043(7) 0.017(5) -0.027(9) 0.035(8)
F7A 0.213(19) 0.112(11) 0.042(7) 0.029(6) 0.046(10) 0.101(11)
F8A 0.092(10) 0.064(8) 0.124(9) 0.027(6) -0.005(7) 0.009(6)
F9A 0.234(18) 0.093(9) 0.098(11) 0.053(7) 0.098(12) 0.124(11)
C7 0.052(2) 0.0433(19) 0.0280(18) 0.0021(15) 0.0008(15) 0.0265(17)
C8 0.071(3) 0.048(2) 0.042(2) 0.0064(18) 0.0124(19) 0.044(2)
C9 0.0402(19) 0.051(2) 0.0250(17) -0.0017(15) -0.0003(14) 0.0270(17)
C10 0.055(3) 0.068(3) 0.050(3) 0.007(2) 0.018(2) 0.040(2)
F10 0.084(8) 0.161(16) 0.029(6) 0.027(6) 0.024(4) 0.077(9)
F11 0.067(10) 0.066(5) 0.149(15) -0.020(7) 0.068(10) 0.007(5)
F12 0.065(6) 0.097(9) 0.097(6) 0.049(6) 0.040(4) 0.064(7)
F10A 0.118(14) 0.088(8) 0.160(12) 0.031(7) 0.101(11) 0.072(10)
F11A 0.084(8) 0.137(11) 0.108(13) 0.084(10) 0.059(9) 0.071(8)
F12A 0.036(6) 0.198(19) 0.077(6) -0.028(9) -0.003(4) 0.033(9)
O4 0.0421(13) 0.0412(13) 0.0373(13) 0.0046(10) 0.0108(10) 0.0244(11)
O01 0.0312(13) 0.0487(14) 0.0391(14) 0.0014(11) 0.0027(10) 0.0128(11)
N1 0.0342(16) 0.0416(16) 0.0308(15) 0.0036(12) 0.0032(12) 0.0162(13)
C01 0.047(2) 0.0428(19) 0.0286(18) 0.0067(15) 0.0037(15) 0.0190(16)
C02 0.058(3) 0.050(2) 0.030(2) 0.0052(17) 0.0059(18) 0.0150(19)
C03 0.050(3) 0.058(3) 0.053(3) 0.014(2) 0.000(2) 0.026(2)
C04 0.044(2) 0.0375(18) 0.0321(18) 0.0069(15) 0.0100(15) 0.0166(16)
C05 0.059(3) 0.046(2) 0.043(2) 0.0121(19) 0.016(2) 0.028(2)
C06 0.061(3) 0.048(2) 0.045(3) 0.0172(19) 0.020(2) 0.024(2)
N2 0.0354(16) 0.0382(15) 0.0354(16) 0.0053(13) 0.0048(13) 0.0152(13)
O02 0.0345(14) 0.0486(14) 0.0458(15) 0.0062(12) 0.0027(11) 0.0104(12)
C07 0.0322(18) 0.0357(17) 0.0340(18) 0.0034(14) 0.0020(14) 0.0150(15)
C08 0.0329(17) 0.0320(17) 0.0328(18) 0.0050(14) 0.0061(14) 0.0140(14)
C09 0.035(2) 0.0365(18) 0.0311(19) 0.0076(14) 0.0044(15) 0.0128(16)
N4 0.0414(17) 0.0425(16) 0.0360(17) -0.0042(13) 0.0106(13) 0.0120(14)
N3 0.0386(16) 0.0396(16) 0.0312(15) 0.0039(12) 0.0056(12) 0.0140(13)
C041 0.055(3) 0.061(3) 0.048(3) -0.003(2) 0.021(2) 0.015(2)
C042 0.122(5) 0.107(4) 0.101(5) 0.056(4) 0.079(4) 0.048(4)
C043 0.264(16) 0.214(15) 0.118(7) 0.043(7) -0.045(9) 0.127(14)
C044 0.123(9) 0.199(12) 0.36(2) 0.075(13) 0.122(13) 0.065(9)
C010 0.033(2) 0.044(2) 0.039(2) -0.0092(17) -0.0024(16) 0.0129(17)
C1S 0.120(7) 0.240(12) 0.216(11) 0.094(9) 0.081(7) 0.101(8)
C2S 0.111(8) 0.211(12) 0.36(2) 0.124(13) 0.051(10) 0.107(9)
C3S 0.160(11) 0.40(3) 0.149(11) 0.034(13) 0.017(8) 0.178(14)
C4S 0.30(2) 0.36(3) 0.185(15) -0.059(15) -0.055(16) 0.24(2)

loop_
_atom_type_symbol
_atom_type_description
_atom_type_scat_dispersion_real
_atom_type_scat_dispersion_imag
_atom_type_scat_source
C C 0.0033 0.0016 'International Tables Vol C Tables 4.2.6.8 and 6.1.1.4'
H H 0.0000 0.0000 'International Tables Vol C Tables 4.2.6.8 and 6.1.1.4'
N N 0.0061 0.0033 'International Tables Vol C Tables 4.2.6.8 and 6.1.1.4'
O O 0.0106 0.0060 'International Tables Vol C Tables 4.2.6.8 and 6.1.1.4'
F F 0.0171 0.0103 'International Tables Vol C Tables 4.2.6.8 and 6.1.1.4'
Cu Cu 0.3201 1.2651 'International Tables Vol C Tables 4.2.6.8 and 6.1.1.4'

loop_
_geom_angle_atom_site_label_1
_geom_angle_atom_site_label_2
_geom_angle_atom_site_label_3
_geom_angle
_geom_angle_site_symmetry_1
_geom_angle_site_symmetry_3
O1 Cu1 O1 180.00(8) . 2_666
O1 Cu1 O2 89.21(9) . 2_666
O1 Cu1 O2 90.79(9) 2_666 2_666
O1 Cu1 O2 90.80(9) . .
O1 Cu1 O2 89.20(9) 2_666 .
O2 Cu1 O2 179.997(1) 2_666 .
O1 Cu1 O01 86.22(8) . .
O1 Cu1 O01 93.78(8) 2_666 .
O2 Cu1 O01 98.41(9) 2_666 .
O2 Cu1 O01 81.59(9) . .
O1 Cu1 O01 93.78(8) . 2_666
O1 Cu1 O01 86.22(8) 2_666 2_666
O2 Cu1 O01 81.59(9) 2_666 2_666
O2 Cu1 O01 98.41(9) . 2_666
O01 Cu1 O01 180.0 . 2_666
C2 O1 Cu1 125.5(2) . .
F3A C1 F2A 108.7(13) . .
F3A C1 F3 13.8(18) . .
F2A C1 F3 97.7(14) . .
F3A C1 F1 95.2(12) . .
F2A C1 F1 116.1(12) . .
F3 C1 F1 107.9(13) . .
F3A C1 F1A 105.4(12) . .
F2A C1 F1A 107.0(12) . .
F3 C1 F1A 117.4(13) . .
F1 C1 F1A 11.5(12) . .
F3A C1 F2 115.5(12) . .
F2A C1 F2 10.2(15) . .
F3 C1 F2 105.6(12) . .
F1 C1 F2 106.9(10) . .
F1A C1 F2 97.4(11) . .
F3A C1 C2 112.3(11) . .
F2A C1 C2 113.0(9) . .
F3 C1 C2 111.1(11) . .
F1 C1 C2 110.3(7) . .
F1A C1 C2 110.0(7) . .
F2 C1 C2 114.7(7) . .
O1 C2 C3 128.3(3) . .
O1 C2 C1 113.7(3) . .
C3 C2 C1 118.0(3) . .
O1 C2 Cu1 33.75(14) . .
C3 C2 Cu1 94.7(2) . .
C1 C2 Cu1 147.1(2) . .
C2 C3 C4 121.7(4) . .
O2 C4 C3 127.9(3) . .
O2 C4 C5 113.6(3) . .
C3 C4 C5 118.4(3) . .
O2 C4 Cu1 34.41(15) . .
C3 C4 Cu1 93.9(2) . .
C5 C4 Cu1 147.1(3) . .
F5A C5 F4 71.5(9) . .
F5A C5 F4A 115.1(12) . .
F4 C5 F4A 121.7(11) . .
F5A C5 F6 123.1(10) . .
F4 C5 F6 112.5(11) . .
F4A C5 F6 13.0(15) . .
F5A C5 F5 34.4(10) . .
F4 C5 F5 104.5(9) . .
F4A C5 F5 89.6(11) . .
F6 C5 F5 101.3(10) . .
F5A C5 F6A 106.2(10) . .
F4 C5 F6A 35.5(7) . .
F4A C5 F6A 99.8(11) . .
F6 C5 F6A 87.4(11) . .
F5 C5 F6A 136.2(7) . .
F5A C5 C4 113.7(7) . .
F4 C5 C4 116.9(7) . .
F4A C5 C4 111.9(9) . .
F6 C5 C4 113.0(7) . .
F5 C5 C4 106.9(6) . .
F6A C5 C4 108.8(7) . .
F6A F4 C5 81.2(18) . .
F6A F4 F5A 132(2) . .
C5 F4 F5A 52.5(7) . .
F5A F5 C5 59.1(15) . .
F5 F5A C5 86(2) . .
F5 F5A F4 139(3) . .
C5 F5A F4 56.0(7) . .
F4 F6A C5 63.3(16) . .
C4 O2 Cu1 124.6(2) . .
O4 Cu2 O4 180.00(14) 2_777 .
O4 Cu2 O3 87.84(9) 2_777 .
O4 Cu2 O3 92.16(9) . .
O4 Cu2 O3 92.16(9) 2_777 2_777
O4 Cu2 O3 87.84(10) . 2_777
O3 Cu2 O3 179.999(1) . 2_777
O4 Cu2 N3 84.98(9) 2_777 .
O4 Cu2 N3 95.02(9) . .
O3 Cu2 N3 93.64(9) . .
O3 Cu2 N3 86.36(9) 2_777 .
O4 Cu2 N3 95.02(9) 2_777 2_777
O4 Cu2 N3 84.98(9) . 2_777
O3 Cu2 N3 86.36(9) . 2_777
O3 Cu2 N3 93.64(9) 2_777 2_777
N3 Cu2 N3 180.00(8) . 2_777
C7 O3 Cu2 123.9(2) . .
F9 C6 F7 102.0(16) . .
F9 C6 F9A 95.8(13) . .
F7 C6 F9A 119.0(13) . .
F9 C6 F8 110.9(12) . .
F7 C6 F8 110.1(12) . .
F9A C6 F8 15.6(14) . .
F9 C6 F8A 117.2(15) . .
F7 C6 F8A 19.2(17) . .
F9A C6 F8A 103.9(13) . .
F8 C6 F8A 92.8(13) . .
F9 C6 F7A 7(2) . .
F7 C6 F7A 95.8(14) . .
F9A C6 F7A 102.1(13) . .
F8 C6 F7A 116.8(12) . .
F8A C6 F7A 111.8(15) . .
F9 C6 C7 111.1(8) . .
F7 C6 C7 111.3(10) . .
F9A C6 C7 115.3(10) . .
F8 C6 C7 111.1(9) . .
F8A C6 C7 112.5(11) . .
F7A C6 C7 110.7(9) . .
O3 C7 C8 127.2(3) . .
O3 C7 C6 113.7(3) . .
C8 C7 C6 119.1(3) . .
O3 C7 Cu2 34.82(16) . .
C8 C7 Cu2 92.7(2) . .
C6 C7 Cu2 148.0(3) . .
C9 C8 C7 122.5(3) . .
C9 C8 Cu2 60.9(2) . .
C7 C8 Cu2 61.8(2) . .
O4 C9 C8 128.1(3) . .
O4 C9 C10 112.4(3) . .
C8 C9 C10 119.4(3) . .
O4 C9 Cu2 33.90(15) . .
C8 C9 Cu2 94.3(2) . .
C10 C9 Cu2 146.2(3) . .
F10 C10 F12 105.2(13) . .
F10 C10 F12A 121.2(16) . .
F12 C10 F12A 90.5(14) . .
F10 C10 F11 105.7(16) . .
F12 C10 F11 104.5(12) . .
F12A C10 F11 18.0(16) . .
F10 C10 F11A 15(2) . .
F12 C10 F11A 114.5(13) . .
F12A C10 F11A 107.5(15) . .
F11 C10 F11A 91.2(16) . .
F10 C10 F10A 98.0(14) . .
F12 C10 F10A 17.1(18) . .
F12A C10 F10A 107.3(13) . .
F11 C10 F10A 121.6(12) . .
F11A C10 F10A 110.5(14) . .
F10 C10 C9 110.2(10) . .
F12 C10 C9 118.4(9) . .
F12A C10 C9 110.6(10) . .
F11 C10 C9 111.9(8) . .
F11A C10 C9 112.6(11) . .
F10A C10 C9 108.1(10) . .
C9 O4 Cu2 124.7(2) . .
N1 O01 Cu1 123.73(19) . .
O01 N1 C07 124.7(3) . .
O01 N1 C01 121.7(2) . .
C07 N1 C01 112.3(3) . .
N1 C01 C02 110.6(3) . .
N1 C01 C03 106.1(3) . .
C02 C01 C03 110.8(3) . .
N1 C01 C04 100.2(2) . .
C02 C01 C04 115.0(3) . .
C03 C01 C04 113.3(3) . .
N2 C04 C06 109.6(3) . .
N2 C04 C05 105.5(3) . .
C06 C04 C05 111.2(3) . .
N2 C04 C01 100.0(2) . .
C06 C04 C01 115.0(3) . .
C05 C04 C01 114.4(3) . .
O02 N2 C07 125.7(3) . .
O02 N2 C04 121.8(3) . .
C07 N2 C04 112.1(3) . .
N1 C07 N2 108.0(3) . .
N1 C07 C08 126.9(3) . .
N2 C07 C08 125.1(3) . .
C010 C08 C09 103.3(3) . .
C010 C08 C07 127.5(3) . .
C09 C08 C07 129.3(3) . .
N3 C09 C08 111.9(3) . .
C010 N4 N3 111.4(3) . .
C010 N4 C041 127.6(3) . .
N3 N4 C041 121.1(3) . .
C09 N3 N4 105.0(3) . .
C09 N3 Cu2 122.7(2) . .
N4 N3 Cu2 132.16(19) . .
N4 C041 C042 114.1(4) . .
C041 C042 C043 115.4(7) . .
C044 C043 C042 87.8(14) . .
N4 C010 C08 108.4(3) . .
C1S C2S C3S 99.1(12) . .
C4S C3S C2S 146(2) . .
C3S C4S C4S 158(3) . 2_676

loop_
_geom_bond_atom_site_label_1
_geom_bond_atom_site_label_2
_geom_bond_distance
_geom_bond_site_symmetry_2
Cu1 O1 1.964(2) .
Cu1 O1 1.964(2) 2_666
Cu1 O2 1.987(2) 2_666
Cu1 O2 1.987(2) .
Cu1 O01 2.307(2) .
Cu1 O01 2.307(2) 2_666
O1 C2 1.252(4) .
C1 F3A 1.306(18) .
C1 F2A 1.289(16) .
C1 F3 1.285(17) .
C1 F1 1.304(13) .
C1 F1A 1.323(14) .
C1 F2 1.322(14) .
C1 C2 1.532(5) .
C2 C3 1.384(5) .
C3 C4 1.387(5) .
C4 O2 1.262(4) .
C4 C5 1.526(5) .
C5 F5A 1.211(13) .
C5 F4 1.265(13) .
C5 F4A 1.281(16) .
C5 F6 1.289(13) .
C5 F5 1.408(14) .
C5 F6A 1.400(15) .
F4 F6A 0.823(16) .
F4 F5A 1.45(2) .
F5 F5A 0.797(19) .
Cu2 O4 1.935(2) 2_777
Cu2 O4 1.935(2) .
Cu2 O3 1.975(2) .
Cu2 O3 1.975(2) 2_777
Cu2 N3 2.519(3) .
Cu2 N3 2.519(3) 2_777
O3 C7 1.255(4) .
C6 F9 1.25(2) .
C6 F7 1.279(19) .
C6 F9A 1.321(18) .
C6 F8 1.312(17) .
C6 F8A 1.33(2) .
C6 F7A 1.35(2) .
C6 C7 1.527(5) .
C7 C8 1.400(5) .
C8 C9 1.367(5) .
C9 O4 1.265(4) .
C9 C10 1.531(5) .
C10 F10 1.285(17) .
C10 F12 1.293(15) .
C10 F12A 1.295(16) .
C10 F11 1.314(14) .
C10 F11A 1.33(2) .
C10 F10A 1.342(19) .
O01 N1 1.301(3) .
N1 C07 1.333(4) .
N1 C01 1.501(4) .
C01 C02 1.526(5) .
C01 C03 1.530(5) .
C01 C04 1.556(5) .
C04 N2 1.506(4) .
C04 C06 1.511(5) .
C04 C05 1.528(5) .
N2 O02 1.276(3) .
N2 C07 1.359(4) .
C07 C08 1.434(5) .
C08 C010 1.387(5) .
C08 C09 1.402(5) .
C09 N3 1.326(4) .
N4 C010 1.327(4) .
N4 N3 1.359(4) .
N4 C041 1.468(5) .
C041 C042 1.456(7) .
C042 C043 1.791(16) .
C043 C044 1.162(15) .
C1S C2S 1.516(14) .
C2S C3S 1.581(17) .
C3S C4S 1.222(15) .
C4S C4S 1.35(2) 2_676
